data_4101751
loop_
_publ_author_name
'Lu, Connie C.'
'Saouma, Caroline T.'
'Day, Michael W.'
'Peters, Jonas C.'

_publ_section_title
;
 Fe(I)-mediated reductive cleavage and coupling of CO(2): an Fe(II)(mu-O,
 mu-CO)Fe(II) core.
;
_journal_issue 1
_journal_name_full 'Journal of the American Chemical Society'
_journal_page_first 4
_journal_page_last 5
_journal_paper_doi 10.1021/ja065524z
_journal_volume 129
_journal_year 2007
_chemical_formula_moiety 'C51 H87 B Cl Fe P3'
_chemical_formula_sum 'C51 H87 B Cl Fe P3'
_chemical_formula_weight 895.23
_chemical_name_systematic
; 
 ? 
;
_space_group_IT_number 14
_symmetry_cell_setting monoclinic
_symmetry_space_group_name_Hall '-P 2ybc'
_symmetry_space_group_name_H-M 'P 1 21/c 1'
_atom_sites_solution_hydrogens geom
_atom_sites_solution_primary direct
_atom_sites_solution_secondary difmap
_audit_creation_method SHELXL-97
_cell_angle_alpha 90.00
_cell_angle_beta 112.3180(10)
_cell_angle_gamma 90.00
_cell_formula_units_Z 4
_cell_length_a 11.2119(4)
_cell_length_b 37.5185(13)
_cell_length_c 13.2026(5)
_cell_measurement_reflns_used 13926
_cell_measurement_temperature 100(2)
_cell_measurement_theta_max 31.82
_cell_measurement_theta_min 2.24
_cell_volume 5137.7(3)
_computing_cell_refinement 'Bruker SAINT v6.45A'
_computing_data_collection 'Bruker SMART v5.630'
_computing_data_reduction 'Bruker SAINT v6.45A'
_computing_molecular_graphics 'Bruker XP v5.1'
_computing_publication_material 'Bruker XCIF v6.12'
_computing_structure_refinement 'Bruker XL v6.12'
_computing_structure_solution 'Bruker XS v6.12'
_diffrn_ambient_temperature 100(2)
_diffrn_measured_fraction_theta_full 0.828
_diffrn_measured_fraction_theta_max 0.828
_diffrn_measurement_device_type 'Bruker SMART 1000'
_diffrn_measurement_method '\w scans at 6 \f settings'
_diffrn_radiation_monochromator graphite
_diffrn_radiation_source 'noral-focus sealed tube'
_diffrn_radiation_type MoK\a
_diffrn_radiation_wavelength 0.71073
_diffrn_reflns_av_R_equivalents 0.1148
_diffrn_reflns_av_sigmaI/netI 0.1333
_diffrn_reflns_limit_h_max 17
_diffrn_reflns_limit_h_min -17
_diffrn_reflns_limit_k_max 58
_diffrn_reflns_limit_k_min -60
_diffrn_reflns_limit_l_max 21
_diffrn_reflns_limit_l_min -21
_diffrn_reflns_number 71176
_diffrn_reflns_theta_full 35.47
_diffrn_reflns_theta_max 35.47
_diffrn_reflns_theta_min 1.75
_exptl_absorpt_coefficient_mu 0.471
_exptl_absorpt_correction_T_max 0.9035
_exptl_absorpt_correction_T_min 0.8304
_exptl_absorpt_correction_type none
_exptl_crystal_colour 'Pale yellow'
_exptl_crystal_density_diffrn 1.157
_exptl_crystal_density_meas 0
_exptl_crystal_density_method 'not measured'
_exptl_crystal_description Fragment
_exptl_crystal_F_000 1944
_exptl_crystal_size_max 0.41
_exptl_crystal_size_mid 0.37
_exptl_crystal_size_min 0.22
_refine_diff_density_max 1.774
_refine_diff_density_min -0.818
_refine_diff_density_rms 0.107
_refine_ls_extinction_method none
_refine_ls_goodness_of_fit_ref 1.387
_refine_ls_hydrogen_treatment Riding
_refine_ls_matrix_type 'Full matrix'
_refine_ls_number_parameters 514
_refine_ls_number_reflns 19391
_refine_ls_number_restraints 0
_refine_ls_restrained_S_all 1.387
_refine_ls_R_factor_all 0.1442
_refine_ls_R_factor_gt 0.0694
_refine_ls_shift/su_max 0.001
_refine_ls_shift/su_mean 0.000
_refine_ls_structure_factor_coef Fsqd
_refine_ls_weighting_details w=1/s^2^(Fo^2^)
_refine_ls_weighting_scheme sigma
_refine_ls_wR_factor_gt 0.1094
_refine_ls_wR_factor_ref 0.1187
_reflns_number_gt 9846
_reflns_number_total 19391
_reflns_threshold_expression >2sigma(I)
_cod_data_source_file ja065524zsi20061205_103104.cif
_cod_data_source_block ccl63
_cod_depositor_comments
;
The following automatic conversions were performed:

'_symmetry_cell_setting' value 'Monoclinic' changed to 'monoclinic'
according to the built-in table from CIF Core dictionary named
'cif_core.dic' version 2.4.1 from
2010-06-29.

'_refine_ls_weighting_scheme' value 'Sigma' changed to
'sigma' according to the built-in table from CIF Core dictionary
named 'cif_core.dic' version 2.4.1 from 2010-06-29.

Automatic conversion script
Id: cif_fix_values 1673 2011-04-08 12:14:43Z adriana 

The following automatic conversions were performed:

'_atom_sites_solution_primary' value 'Direct methods' was changed to
'direct'.

'_atom_sites_solution_secondary' value 'Difference Fourier map' was
changed to 'difmap'.

'_atom_sites_solution_hydrogens' value 'Geometric positions' was
changed to 'geom'.

Automatic conversion script
Id: cif_fix_values 6452 2018-10-05 10:23:21Z andrius 
;
_cod_original_sg_symbol_H-M P2(1)/c
_cod_database_code 4101751

loop_
_symmetry_equiv_pos_as_xyz
'x, y, z'
'-x, y+1/2, -z+1/2'
'-x, -y, -z'
'x, -y-1/2, z-1/2'

loop_
_atom_site_label
_atom_site_type_symbol
_atom_site_fract_x
_atom_site_fract_y
_atom_site_fract_z
_atom_site_U_iso_or_equiv
_atom_site_adp_type
_atom_site_occupancy
_atom_site_symmetry_multiplicity
_atom_site_calc_flag
_atom_site_refinement_flags
_atom_site_disorder_assembly
_atom_site_disorder_group
Fe1 Fe 0.47488(4) 0.374001(9) 0.30658(3) 0.01596(8) Uani 1 1 d . . .
Cl1 Cl 0.51217(7) 0.392532(17) 0.47537(5) 0.02505(16) Uani 1 1 d . . .
P1 P 0.49520(7) 0.315469(16) 0.23682(5) 0.01754(15) Uani 1 1 d . . .
P2 P 0.61610(7) 0.402339(16) 0.23107(5) 0.01807(15) Uani 1 1 d . . .
P3 P 0.28200(7) 0.387568(17) 0.14832(5) 0.01774(15) Uani 1 1 d . . .
B1 B 0.4536(3) 0.36131(7) 0.0334(2) 0.0170(6) Uani 1 1 d . . .
C1 C 0.4429(3) 0.35543(6) -0.09354(19) 0.0172(5) Uani 1 1 d . . .
C2 C 0.4046(3) 0.38366(7) -0.16875(19) 0.0239(6) Uani 1 1 d . . .
H2 H 0.3827 0.4058 -0.1457 0.029 Uiso 1 1 calc R . .
C3 C 0.3976(3) 0.38037(8) -0.2767(2) 0.0279(7) Uani 1 1 d . . .
H3 H 0.3718 0.4002 -0.3250 0.033 Uiso 1 1 calc R . .
C4 C 0.4279(3) 0.34846(8) -0.3127(2) 0.0276(7) Uani 1 1 d . . .
H4 H 0.4229 0.3459 -0.3858 0.033 Uiso 1 1 calc R . .
C5 C 0.4659(3) 0.32016(7) -0.2399(2) 0.0314(7) Uani 1 1 d . . .
H5 H 0.4872 0.2980 -0.2635 0.038 Uiso 1 1 calc R . .
C6 C 0.4733(3) 0.32381(7) -0.1332(2) 0.0237(6) Uani 1 1 d . . .
H6 H 0.5001 0.3039 -0.0852 0.028 Uiso 1 1 calc R . .
C7 C 0.5064(3) 0.32348(6) 0.10308(18) 0.0178(5) Uani 1 1 d . . .
H7A H 0.5984 0.3211 0.1141 0.021 Uiso 1 1 calc R . .
H7B H 0.4601 0.3037 0.0544 0.021 Uiso 1 1 calc R . .
C8 C 0.5556(3) 0.39453(6) 0.08320(18) 0.0183(5) Uani 1 1 d . . .
H8A H 0.5131 0.4167 0.0461 0.022 Uiso 1 1 calc R . .
H8B H 0.6307 0.3904 0.0627 0.022 Uiso 1 1 calc R . .
C9 C 0.3061(2) 0.37119(6) 0.02622(17) 0.0152(5) Uani 1 1 d . . .
H9A H 0.2526 0.3495 0.0010 0.018 Uiso 1 1 calc R . .
H9B H 0.2705 0.3894 -0.0318 0.018 Uiso 1 1 calc R . .
C10 C 0.3561(3) 0.28508(6) 0.20195(18) 0.0211(6) Uani 1 1 d . . .
H10A H 0.2808 0.2974 0.1476 0.025 Uiso 1 1 calc R . .
H10B H 0.3745 0.2641 0.1647 0.025 Uiso 1 1 calc R . .
C11 C 0.3151(3) 0.27115(6) 0.29347(19) 0.0196(6) Uani 1 1 d . . .
H11 H 0.3916 0.2591 0.3489 0.024 Uiso 1 1 calc R . .
C12 C 0.2090(3) 0.24336(7) 0.2491(2) 0.0246(6) Uani 1 1 d . . .
H12A H 0.2386 0.2240 0.2133 0.029 Uiso 1 1 calc R . .
H12B H 0.1320 0.2545 0.1931 0.029 Uiso 1 1 calc R . .
C13 C 0.1724(3) 0.22758(7) 0.3404(2) 0.0298(7) Uani 1 1 d . . .
H13A H 0.0989 0.2110 0.3080 0.036 Uiso 1 1 calc R . .
H13B H 0.2461 0.2138 0.3911 0.036 Uiso 1 1 calc R . .
C14 C 0.1356(3) 0.25647(8) 0.4045(2) 0.0317(7) Uani 1 1 d . . .
H14A H 0.0536 0.2677 0.3568 0.038 Uiso 1 1 calc R . .
H14B H 0.1219 0.2455 0.4674 0.038 Uiso 1 1 calc R . .
C15 C 0.2391(3) 0.28477(8) 0.4458(2) 0.0296(7) Uani 1 1 d . . .
H15A H 0.3177 0.2742 0.5013 0.036 Uiso 1 1 calc R . .
H15B H 0.2091 0.3040 0.4818 0.036 Uiso 1 1 calc R . .
C16 C 0.2727(3) 0.30078(7) 0.35316(19) 0.0218(6) Uani 1 1 d . . .
H16A H 0.3432 0.3184 0.3837 0.026 Uiso 1 1 calc R . .
H16B H 0.1966 0.3133 0.3007 0.026 Uiso 1 1 calc R . .
C17 C 0.6383(3) 0.28762(6) 0.30606(19) 0.0211(6) Uani 1 1 d . . .
H17A H 0.6370 0.2681 0.2551 0.025 Uiso 1 1 calc R . .
H17B H 0.7150 0.3024 0.3158 0.025 Uiso 1 1 calc R . .
C18 C 0.6602(3) 0.27038(6) 0.41770(19) 0.0191(6) Uani 1 1 d . . .
H18 H 0.5923 0.2518 0.4059 0.023 Uiso 1 1 calc R . .
C19 C 0.7920(3) 0.25173(7) 0.4616(2) 0.0229(6) Uani 1 1 d . . .
H19A H 0.7939 0.2331 0.4090 0.028 Uiso 1 1 calc R . .
H19B H 0.8603 0.2693 0.4679 0.028 Uiso 1 1 calc R . .
C20 C 0.8200(3) 0.23466(7) 0.5732(2) 0.0268(6) Uani 1 1 d . . .
H20A H 0.7589 0.2148 0.5650 0.032 Uiso 1 1 calc R . .
H20B H 0.9083 0.2247 0.6013 0.032 Uiso 1 1 calc R . .
C21 C 0.8078(3) 0.26135(8) 0.6546(2) 0.0294(7) Uani 1 1 d . . .
H21A H 0.8757 0.2797 0.6695 0.035 Uiso 1 1 calc R . .
H21B H 0.8206 0.2491 0.7243 0.035 Uiso 1 1 calc R . .
C22 C 0.6752(3) 0.27929(7) 0.6108(2) 0.0265(7) Uani 1 1 d . . .
H22A H 0.6076 0.2612 0.6024 0.032 Uiso 1 1 calc R . .
H22B H 0.6711 0.2974 0.6639 0.032 Uiso 1 1 calc R . .
C23 C 0.6497(3) 0.29710(6) 0.50042(19) 0.0213(6) Uani 1 1 d . . .
H23A H 0.5623 0.3077 0.4724 0.026 Uiso 1 1 calc R . .
H23B H 0.7128 0.3165 0.5102 0.026 Uiso 1 1 calc R . .
C24 C 0.7824(3) 0.38452(7) 0.28250(19) 0.0210(6) Uani 1 1 d . . .
H24A H 0.7835 0.3628 0.2401 0.025 Uiso 1 1 calc R . .
H24B H 0.8391 0.4023 0.2681 0.025 Uiso 1 1 calc R . .
C25 C 0.8395(3) 0.37508(7) 0.40561(19) 0.0215(6) Uani 1 1 d . . .
H25 H 0.7759 0.3592 0.4197 0.026 Uiso 1 1 calc R . .
C26 C 0.9644(3) 0.35395(7) 0.4355(2) 0.0297(7) Uani 1 1 d . . .
H26A H 1.0294 0.3687 0.4211 0.036 Uiso 1 1 calc R . .
H26B H 0.9482 0.3325 0.3885 0.036 Uiso 1 1 calc R . .
C27 C 1.0179(3) 0.34249(7) 0.5563(2) 0.0317(7) Uani 1 1 d . . .
H27A H 0.9579 0.3253 0.5688 0.038 Uiso 1 1 calc R . .
H27B H 1.1019 0.3304 0.5739 0.038 Uiso 1 1 calc R . .
C28 C 1.0352(3) 0.37450(8) 0.6310(2) 0.0317(7) Uani 1 1 d . . .
H28A H 1.0624 0.3662 0.7077 0.038 Uiso 1 1 calc R . .
H28B H 1.1042 0.3900 0.6259 0.038 Uiso 1 1 calc R . .
C29 C 0.9124(3) 0.39585(7) 0.6012(2) 0.0305(7) Uani 1 1 d . . .
H29A H 0.9293 0.4173 0.6481 0.037 Uiso 1 1 calc R . .
H29B H 0.8467 0.3813 0.6155 0.037 Uiso 1 1 calc R . .
C30 C 0.8595(3) 0.40726(7) 0.4806(2) 0.0244(6) Uani 1 1 d . . .
H30A H 0.7765 0.4198 0.4631 0.029 Uiso 1 1 calc R . .
H30B H 0.9207 0.4240 0.4679 0.029 Uiso 1 1 calc R . .
C31 C 0.6286(3) 0.45096(6) 0.25455(19) 0.0204(6) Uani 1 1 d . . .
H31A H 0.5468 0.4615 0.2037 0.024 Uiso 1 1 calc R . .
H31B H 0.6315 0.4550 0.3296 0.024 Uiso 1 1 calc R . .
C32 C 0.7374(3) 0.47264(7) 0.2435(2) 0.0244(6) Uani 1 1 d . . .
H32 H 0.8209 0.4620 0.2932 0.029 Uiso 1 1 calc R . .
C33 C 0.7375(3) 0.47360(7) 0.1278(2) 0.0268(7) Uani 1 1 d . . .
H33A H 0.7461 0.4490 0.1043 0.032 Uiso 1 1 calc R . .
H33B H 0.6541 0.4832 0.0768 0.032 Uiso 1 1 calc R . .
C34 C 0.8457(3) 0.49619(7) 0.1210(2) 0.0312(7) Uani 1 1 d . . .
H34A H 0.8395 0.4969 0.0442 0.037 Uiso 1 1 calc R . .
H34B H 0.9294 0.4852 0.1660 0.037 Uiso 1 1 calc R . .
C35 C 0.8413(3) 0.53395(7) 0.1607(2) 0.0357(8) Uani 1 1 d . . .
H35A H 0.7627 0.5461 0.1104 0.043 Uiso 1 1 calc R . .
H35B H 0.9172 0.5474 0.1607 0.043 Uiso 1 1 calc R . .
C36 C 0.8408(4) 0.53358(8) 0.2771(3) 0.0492(10) Uani 1 1 d . . .
H36A H 0.9237 0.5239 0.3288 0.059 Uiso 1 1 calc R . .
H36B H 0.8319 0.5583 0.2999 0.059 Uiso 1 1 calc R . .
C37 C 0.7309(3) 0.51104(7) 0.2818(2) 0.0371(8) Uani 1 1 d . . .
H37A H 0.6478 0.5219 0.2347 0.044 Uiso 1 1 calc R . .
H37B H 0.7343 0.5106 0.3578 0.044 Uiso 1 1 calc R . .
C38 C 0.2660(3) 0.43646(6) 0.1341(2) 0.0209(6) Uani 1 1 d . . .
H38A H 0.3212 0.4450 0.0957 0.025 Uiso 1 1 calc R . .
H38B H 0.1756 0.4422 0.0873 0.025 Uiso 1 1 calc R . .
C39 C 0.3025(3) 0.45714(7) 0.2430(2) 0.0263(7) Uani 1 1 d . . .
H39 H 0.3930 0.4504 0.2900 0.032 Uiso 1 1 calc R . .
C40 C 0.3007(4) 0.49700(7) 0.2234(2) 0.0390(8) Uani 1 1 d . . .
H40A H 0.2125 0.5044 0.1753 0.047 Uiso 1 1 calc R . .
H40B H 0.3593 0.5027 0.1854 0.047 Uiso 1 1 calc R . .
C41 C 0.3426(4) 0.51799(8) 0.3310(3) 0.0499(10) Uani 1 1 d . . .
H41 H 0.4125 0.5343 0.3555 0.060 Uiso 1 1 calc R . .
C42 C 0.2570(4) 0.50903(9) 0.3926(3) 0.0612(12) Uani 1 1 d . . .
H42A H 0.1680 0.5172 0.3498 0.073 Uiso 1 1 calc R . .
H42B H 0.2884 0.5218 0.4636 0.073 Uiso 1 1 calc R . .
C43 C 0.2559(4) 0.46928(9) 0.4128(2) 0.0451(9) Uani 1 1 d . . .
H43A H 0.1941 0.4641 0.4481 0.054 Uiso 1 1 calc R . .
H43B H 0.3426 0.4617 0.4635 0.054 Uiso 1 1 calc R . .
C44 C 0.2180(3) 0.44785(8) 0.3064(2) 0.0336(7) Uani 1 1 d . . .
H44 H 0.1502 0.4308 0.2829 0.040 Uiso 1 1 calc R . .
C45 C 0.1200(3) 0.37203(7) 0.12975(18) 0.0200(5) Uani 1 1 d . . .
H45A H 0.1238 0.3460 0.1430 0.024 Uiso 1 1 calc R . .
H45B H 0.0944 0.3835 0.1860 0.024 Uiso 1 1 calc R . .
C46 C 0.0148(3) 0.37951(6) 0.01628(18) 0.0171(5) Uani 1 1 d . . .
H46 H 0.0574 0.3912 -0.0292 0.021 Uiso 1 1 calc R . .
C47 C -0.0472(3) 0.34512(7) -0.0419(2) 0.0322(7) Uani 1 1 d . . .
H47A H 0.0206 0.3292 -0.0474 0.039 Uiso 1 1 calc R . .
H47B H -0.0893 0.3327 0.0018 0.039 Uiso 1 1 calc R . .
C48 C -0.1467(3) 0.35255(9) -0.1562(2) 0.0426(9) Uani 1 1 d . . .
H48A H -0.1025 0.3622 -0.2026 0.051 Uiso 1 1 calc R . .
H48B H -0.1891 0.3299 -0.1894 0.051 Uiso 1 1 calc R . .
C49 C -0.2477(3) 0.37869(9) -0.1544(2) 0.0415(8) Uani 1 1 d . . .
H49A H -0.3015 0.3674 -0.1188 0.050 Uiso 1 1 calc R . .
H49B H -0.3044 0.3846 -0.2306 0.050 Uiso 1 1 calc R . .
C50 C -0.1895(3) 0.41280(8) -0.0939(2) 0.0332(7) Uani 1 1 d . . .
H50A H -0.2587 0.4279 -0.0874 0.040 Uiso 1 1 calc R . .
H50B H -0.1478 0.4262 -0.1360 0.040 Uiso 1 1 calc R . .
C51 C -0.0905(3) 0.40455(7) 0.0199(2) 0.0258(6) Uani 1 1 d . . .
H51A H -0.1346 0.3935 0.0643 0.031 Uiso 1 1 calc R . .
H51B H -0.0506 0.4271 0.0559 0.031 Uiso 1 1 calc R . .

loop_
_atom_site_aniso_label
_atom_site_aniso_U_11
_atom_site_aniso_U_22
_atom_site_aniso_U_33
_atom_site_aniso_U_23
_atom_site_aniso_U_13
_atom_site_aniso_U_12
Fe1 0.0172(2) 0.01817(16) 0.01299(15) -0.00204(13) 0.00630(17) 0.00130(17)
Cl1 0.0344(4) 0.0267(3) 0.0149(3) -0.0031(2) 0.0103(3) -0.0003(3)
P1 0.0228(4) 0.0149(3) 0.0152(3) -0.0002(2) 0.0076(3) 0.0003(3)
P2 0.0206(4) 0.0168(3) 0.0179(3) -0.0025(2) 0.0086(3) -0.0022(3)
P3 0.0188(4) 0.0201(3) 0.0154(3) -0.0021(2) 0.0077(3) 0.0016(3)
B1 0.0187(17) 0.0194(12) 0.0141(12) -0.0025(9) 0.0078(14) 0.0016(13)
C1 0.0096(14) 0.0258(12) 0.0164(11) -0.0039(9) 0.0050(12) -0.0039(11)
C2 0.0266(17) 0.0291(13) 0.0181(12) 0.0014(9) 0.0109(14) 0.0081(13)
C3 0.0225(17) 0.0410(17) 0.0195(12) 0.0037(11) 0.0072(14) 0.0035(14)
C4 0.0270(18) 0.0437(16) 0.0159(12) -0.0067(10) 0.0123(14) -0.0134(14)
C5 0.049(2) 0.0265(13) 0.0294(14) -0.0133(11) 0.0274(16) -0.0165(15)
C6 0.0338(19) 0.0223(12) 0.0213(12) -0.0036(9) 0.0175(14) -0.0082(13)
C7 0.0199(15) 0.0179(11) 0.0171(11) 0.0003(8) 0.0087(12) 0.0014(11)
C8 0.0183(15) 0.0192(11) 0.0194(12) 0.0003(9) 0.0095(12) 0.0000(11)
C9 0.0169(14) 0.0160(10) 0.0127(10) -0.0006(8) 0.0055(11) 0.0015(11)
C10 0.0245(17) 0.0215(12) 0.0155(11) -0.0020(9) 0.0057(13) -0.0036(12)
C11 0.0207(16) 0.0211(11) 0.0178(12) 0.0042(9) 0.0081(13) 0.0001(12)
C12 0.0230(17) 0.0225(12) 0.0271(14) -0.0016(10) 0.0082(14) -0.0003(12)
C13 0.0220(18) 0.0284(14) 0.0369(16) 0.0063(11) 0.0088(16) -0.0070(13)
C14 0.0246(18) 0.0441(17) 0.0277(15) 0.0077(12) 0.0113(15) -0.0014(15)
C15 0.0304(19) 0.0407(16) 0.0236(14) 0.0015(11) 0.0168(15) -0.0020(15)
C16 0.0223(17) 0.0230(12) 0.0194(12) 0.0017(9) 0.0073(13) -0.0025(12)
C17 0.0259(17) 0.0174(11) 0.0191(12) 0.0002(9) 0.0074(13) 0.0068(12)
C18 0.0212(16) 0.0155(11) 0.0179(11) -0.0008(8) 0.0043(13) -0.0018(11)
C19 0.0235(17) 0.0215(12) 0.0204(12) -0.0002(9) 0.0045(13) 0.0000(12)
C20 0.0177(17) 0.0303(14) 0.0265(14) 0.0062(11) 0.0016(14) 0.0047(13)
C21 0.0225(18) 0.0414(16) 0.0195(13) 0.0042(11) 0.0024(14) -0.0013(14)
C22 0.0275(18) 0.0316(14) 0.0203(13) 0.0049(10) 0.0090(14) 0.0018(14)
C23 0.0220(16) 0.0213(12) 0.0200(12) 0.0006(9) 0.0070(13) 0.0021(12)
C24 0.0221(16) 0.0226(12) 0.0215(12) -0.0018(9) 0.0118(13) -0.0012(12)
C25 0.0200(15) 0.0189(11) 0.0234(12) -0.0021(10) 0.0057(13) -0.0050(12)
C26 0.0310(19) 0.0267(14) 0.0322(15) -0.0040(11) 0.0129(15) 0.0021(14)
C27 0.0233(18) 0.0310(15) 0.0373(16) -0.0003(12) 0.0074(16) 0.0052(14)
C28 0.0226(18) 0.0336(15) 0.0318(15) -0.0040(12) 0.0022(15) -0.0033(15)
C29 0.0275(19) 0.0311(15) 0.0261(14) -0.0060(11) 0.0027(15) 0.0016(14)
C30 0.0218(17) 0.0248(13) 0.0261(13) -0.0023(10) 0.0086(14) -0.0002(13)
C31 0.0259(17) 0.0196(11) 0.0177(12) -0.0019(9) 0.0105(13) -0.0005(12)
C32 0.0261(17) 0.0214(12) 0.0248(13) -0.0039(10) 0.0086(14) -0.0049(13)
C33 0.0355(19) 0.0206(12) 0.0250(13) -0.0029(10) 0.0122(15) -0.0052(13)
C34 0.043(2) 0.0220(13) 0.0354(15) 0.0036(11) 0.0226(17) 0.0021(14)
C35 0.050(2) 0.0231(13) 0.0422(17) -0.0018(12) 0.0262(18) -0.0145(15)
C36 0.077(3) 0.0334(16) 0.0431(19) -0.0165(13) 0.030(2) -0.0251(19)
C37 0.060(3) 0.0256(14) 0.0369(16) -0.0086(11) 0.0309(18) -0.0098(16)
C38 0.0215(16) 0.0177(11) 0.0232(13) -0.0036(9) 0.0083(13) 0.0017(12)
C39 0.0266(18) 0.0270(13) 0.0193(12) -0.0042(10) 0.0020(14) 0.0131(13)
C40 0.051(2) 0.0256(14) 0.0317(16) -0.0094(12) 0.0056(17) 0.0050(16)
C41 0.063(3) 0.0312(16) 0.0423(19) -0.0229(14) 0.005(2) -0.0051(18)
C42 0.073(3) 0.065(2) 0.0330(18) -0.0240(16) 0.006(2) 0.032(2)
C43 0.047(2) 0.058(2) 0.0272(16) -0.0143(14) 0.0112(17) 0.0164(19)
C44 0.0325(19) 0.0412(17) 0.0307(15) -0.0181(12) 0.0162(16) -0.0013(15)
C45 0.0179(15) 0.0268(12) 0.0182(11) 0.0011(10) 0.0101(12) 0.0032(12)
C46 0.0158(14) 0.0219(12) 0.0164(11) 0.0007(8) 0.0093(12) -0.0008(11)
C47 0.040(2) 0.0237(13) 0.0310(15) -0.0059(11) 0.0111(16) -0.0063(14)
C48 0.045(2) 0.0439(18) 0.0300(16) -0.0142(13) 0.0044(17) -0.0094(18)
C49 0.0221(19) 0.067(2) 0.0272(15) 0.0030(15) -0.0004(16) -0.0119(18)
C50 0.0196(17) 0.0446(17) 0.0325(16) 0.0046(13) 0.0064(16) 0.0099(15)
C51 0.0182(16) 0.0294(14) 0.0285(14) -0.0036(10) 0.0073(14) 0.0046(13)

loop_
_atom_type_symbol
_atom_type_description
_atom_type_scat_dispersion_real
_atom_type_scat_dispersion_imag
_atom_type_scat_source
C C 0.0033 0.0016 'International Tables Vol C Tables 4.2.6.8 and 6.1.1.4'
H H 0.0000 0.0000 'International Tables Vol C Tables 4.2.6.8 and 6.1.1.4'
B B 0.0013 0.0007 'International Tables Vol C Tables 4.2.6.8 and 6.1.1.4'
P P 0.1023 0.0942 'International Tables Vol C Tables 4.2.6.8 and 6.1.1.4'
Cl Cl 0.1484 0.1585 'International Tables Vol C Tables 4.2.6.8 and 6.1.1.4'
Fe Fe 0.3463 0.8444 'International Tables Vol C Tables 4.2.6.8 and 6.1.1.4'

loop_
_geom_angle_atom_site_label_1
_geom_angle_atom_site_label_2
_geom_angle_atom_site_label_3
_geom_angle
_geom_angle_site_symmetry_1
_geom_angle_site_symmetry_3
_geom_angle_publ_flag
Cl1 Fe1 P2 111.96(3) . . yes
Cl1 Fe1 P3 124.53(3) . . yes
P2 Fe1 P3 93.55(3) . . yes
Cl1 Fe1 P1 131.04(3) . . yes
P2 Fe1 P1 94.07(2) . . yes
P3 Fe1 P1 92.55(2) . . yes
C17 P1 C7 101.83(11) . . ?
C17 P1 C10 105.55(12) . . ?
C7 P1 C10 102.75(11) . . ?
C17 P1 Fe1 121.01(8) . . ?
C7 P1 Fe1 105.47(7) . . ?
C10 P1 Fe1 117.53(9) . . ?
C8 P2 C31 108.11(11) . . ?
C8 P2 C24 104.32(11) . . ?
C31 P2 C24 107.10(12) . . ?
C8 P2 Fe1 109.52(9) . . ?
C31 P2 Fe1 112.66(8) . . ?
C24 P2 Fe1 114.63(8) . . ?
C45 P3 C9 104.14(11) . . ?
C45 P3 C38 104.44(13) . . ?
C9 P3 C38 106.49(11) . . ?
C45 P3 Fe1 124.27(8) . . ?
C9 P3 Fe1 107.81(8) . . ?
C38 P3 Fe1 108.48(9) . . ?
C1 B1 C8 106.1(2) . . ?
C1 B1 C9 106.6(2) . . ?
C8 B1 C9 112.2(2) . . ?
C1 B1 C7 108.61(19) . . ?
C8 B1 C7 112.0(2) . . ?
C9 B1 C7 111.0(2) . . ?
C6 C1 C2 115.5(2) . . ?
C6 C1 B1 124.3(2) . . ?
C2 C1 B1 120.2(2) . . ?
C3 C2 C1 122.5(2) . . ?
C4 C3 C2 120.1(3) . . ?
C3 C4 C5 118.6(2) . . ?
C4 C5 C6 120.8(3) . . ?
C5 C6 C1 122.6(2) . . ?
B1 C7 P1 121.79(16) . . ?
B1 C8 P2 117.76(15) . . ?
B1 C9 P3 119.90(16) . . ?
C11 C10 P1 119.40(17) . . ?
C12 C11 C16 110.1(2) . . ?
C12 C11 C10 110.7(2) . . ?
C16 C11 C10 113.55(19) . . ?
C11 C12 C13 111.4(2) . . ?
C14 C13 C12 111.8(2) . . ?
C15 C14 C13 111.5(2) . . ?
C14 C15 C16 112.0(2) . . ?
C15 C16 C11 110.1(2) . . ?
C18 C17 P1 120.37(18) . . ?
C23 C18 C19 110.8(2) . . ?
C23 C18 C17 112.50(19) . . ?
C19 C18 C17 109.5(2) . . ?
C20 C19 C18 111.8(2) . . ?
C21 C20 C19 111.6(2) . . ?
C20 C21 C22 111.1(2) . . ?
C23 C22 C21 110.8(2) . . ?
C18 C23 C22 111.1(2) . . ?
C25 C24 P2 115.25(17) . . ?
C30 C25 C26 110.5(2) . . ?
C30 C25 C24 113.7(2) . . ?
C26 C25 C24 111.4(2) . . ?
C25 C26 C27 111.8(2) . . ?
C28 C27 C26 110.9(2) . . ?
C29 C28 C27 111.8(2) . . ?
C28 C29 C30 111.9(2) . . ?
C25 C30 C29 110.9(2) . . ?
C32 C31 P2 121.68(18) . . ?
C31 C32 C33 114.4(2) . . ?
C31 C32 C37 109.3(2) . . ?
C33 C32 C37 108.9(2) . . ?
C34 C33 C32 112.2(2) . . ?
C33 C34 C35 111.8(2) . . ?
C34 C35 C36 110.4(2) . . ?
C37 C36 C35 110.9(3) . . ?
C36 C37 C32 111.7(3) . . ?
C39 C38 P3 115.01(17) . . ?
C40 C39 C44 110.4(2) . . ?
C40 C39 C38 110.8(2) . . ?
C44 C39 C38 113.3(2) . . ?
C39 C40 C41 111.6(2) . . ?
C42 C41 C40 110.5(3) . . ?
C41 C42 C43 111.3(3) . . ?
C42 C43 C44 111.9(3) . . ?
C39 C44 C43 111.7(3) . . ?
C46 C45 P3 115.25(16) . . ?
C51 C46 C47 109.1(2) . . ?
C51 C46 C45 113.50(19) . . ?
C47 C46 C45 111.7(2) . . ?
C48 C47 C46 111.5(2) . . ?
C49 C48 C47 112.1(2) . . ?
C48 C49 C50 112.5(3) . . ?
C49 C50 C51 110.8(2) . . ?
C50 C51 C46 112.3(2) . . ?

loop_
_geom_bond_atom_site_label_1
_geom_bond_atom_site_label_2
_geom_bond_distance
_geom_bond_site_symmetry_2
_geom_bond_publ_flag
Fe1 Cl1 2.2173(6) . yes
Fe1 P2 2.4146(8) . yes
Fe1 P3 2.4227(8) . yes
Fe1 P1 2.4254(7) . yes
P1 C17 1.841(3) . ?
P1 C7 1.842(2) . ?
P1 C10 1.844(3) . ?
P2 C8 1.831(2) . ?
P2 C31 1.847(2) . ?
P2 C24 1.850(3) . ?
P3 C45 1.833(3) . ?
P3 C9 1.838(2) . ?
P3 C38 1.846(2) . ?
B1 C1 1.650(3) . ?
B1 C8 1.650(4) . ?
B1 C9 1.662(4) . ?
B1 C7 1.672(3) . ?
C1 C6 1.390(3) . ?
C1 C2 1.403(3) . ?
C2 C3 1.402(3) . ?
C3 C4 1.378(4) . ?
C4 C5 1.386(4) . ?
C5 C6 1.388(3) . ?
C10 C11 1.539(3) . ?
C11 C12 1.522(4) . ?
C11 C16 1.538(3) . ?
C12 C13 1.533(3) . ?
C13 C14 1.525(4) . ?
C14 C15 1.514(4) . ?
C15 C16 1.532(3) . ?
C17 C18 1.541(3) . ?
C18 C23 1.520(3) . ?
C18 C19 1.536(4) . ?
C19 C20 1.525(3) . ?
C20 C21 1.512(4) . ?
C21 C22 1.531(4) . ?
C22 C23 1.528(3) . ?
C24 C25 1.545(3) . ?
C25 C30 1.523(3) . ?
C25 C26 1.524(4) . ?
C26 C27 1.537(4) . ?
C27 C28 1.519(4) . ?
C28 C29 1.510(4) . ?
C29 C30 1.534(3) . ?
C31 C32 1.519(4) . ?
C32 C33 1.529(3) . ?
C32 C37 1.538(3) . ?
C33 C34 1.510(4) . ?
C34 C35 1.518(3) . ?
C35 C36 1.539(4) . ?
C36 C37 1.514(4) . ?
C38 C39 1.546(3) . ?
C39 C40 1.517(4) . ?
C39 C44 1.523(4) . ?
C40 C41 1.533(4) . ?
C41 C42 1.513(5) . ?
C42 C43 1.516(5) . ?
C43 C44 1.531(3) . ?
C45 C46 1.540(3) . ?
C46 C51 1.523(3) . ?
C46 C47 1.527(3) . ?
C47 C48 1.524(4) . ?
C48 C49 1.505(4) . ?
C49 C50 1.519(4) . ?
C50 C51 1.522(4) . ?
